data_4305106
loop_
_publ_author_name
'Wen-Hua Zhang'
'Ying-Lin Song'
'Zhen-Hong Wei'
'Ling-Ling Li'
'Yu-Jian Huang'
'Yong Zhang'
'Jian-Ping Lang'

_publ_contact_author_email jplang@suda.edu.cn
_publ_contact_author_fax 86-512-65880089
_publ_contact_author_name 'Jian-Ping Lang'
_publ_contact_author_phone 86-512-65882865
_publ_section_title
;
Assembly of [(\h5-C5Me5)MoS3Cu3]-Supported One-Dimensional Chains with
Single, Double, Triple, and Quadruple Strands
;
_journal_name_full 'Inorganic Chemistry'
_journal_page_first 5332
_journal_page_last 5346
_journal_paper_doi 10.1021/ic8003454
_journal_volume 47
_journal_year 2008
_chemical_formula_moiety 'C68 H78 Br4 Cu6 Mo2 N8 S6'
_chemical_formula_sum 'C68 H78 Br4 Cu6 Mo2 N8 S6'
_chemical_formula_weight 2092.50
_chemical_name_systematic
; 
 ? 
;
_space_group_IT_number 2
_symmetry_cell_setting triclinic
_symmetry_space_group_name_Hall '-P 1'
_symmetry_space_group_name_H-M 'P -1'
_atom_sites_solution_hydrogens geom
_atom_sites_solution_primary direct
_atom_sites_solution_secondary difmap
_audit_creation_method SHELXL-97
_cell_angle_alpha 94.63(3)
_cell_angle_beta 100.67(3)
_cell_angle_gamma 103.06(3)
_cell_formula_units_Z 2
_cell_length_a 11.288(2)
_cell_length_b 18.141(4)
_cell_length_c 20.997(4)
_cell_measurement_reflns_used 7876
_cell_measurement_temperature 153(2)
_cell_measurement_theta_max 25.35
_cell_measurement_theta_min 3.00
_cell_volume 4082.2(16)
_computing_structure_refinement 'SHELXL-97 (Sheldrick, 1997)'
_computing_structure_solution 'SHELXS-97 (Sheldrick, 1990)'
_diffrn_ambient_temperature 153(2)
_diffrn_measured_fraction_theta_full 0.981
_diffrn_measured_fraction_theta_max 0.981
_diffrn_measurement_device_type 'Rigaku Mercury'
_diffrn_measurement_method \w
_diffrn_radiation_monochromator graphite
_diffrn_radiation_source 'fine-focus sealed tube'
_diffrn_radiation_type MoK\a
_diffrn_radiation_wavelength 0.71073
_diffrn_reflns_av_R_equivalents 0.1088
_diffrn_reflns_av_sigmaI/netI 0.1347
_diffrn_reflns_limit_h_max 11
_diffrn_reflns_limit_h_min -11
_diffrn_reflns_limit_k_max 17
_diffrn_reflns_limit_k_min -17
_diffrn_reflns_limit_l_max 20
_diffrn_reflns_limit_l_min -20
_diffrn_reflns_number 26683
_diffrn_reflns_theta_full 20.39
_diffrn_reflns_theta_max 20.39
_diffrn_reflns_theta_min 3.02
_diffrn_standards_decay_% 0
_diffrn_standards_interval_count 0
_diffrn_standards_interval_time 0
_diffrn_standards_number 0
_exptl_absorpt_coefficient_mu 3.981
_exptl_absorpt_correction_T_max 0.6716
_exptl_absorpt_correction_T_min 0.5632
_exptl_absorpt_correction_type multi-scan
_exptl_absorpt_process_details 'Jacobson, R. (1998) Private communication.'
_exptl_crystal_colour black
_exptl_crystal_density_diffrn 1.702
_exptl_crystal_density_method 'not measured'
_exptl_crystal_description block
_exptl_crystal_F_000 2072
_exptl_crystal_size_max 0.20
_exptl_crystal_size_mid 0.12
_exptl_crystal_size_min 0.10
_refine_diff_density_max 1.271
_refine_diff_density_min -0.943
_refine_diff_density_rms 0.180
_refine_ls_extinction_method none
_refine_ls_goodness_of_fit_ref 1.101
_refine_ls_hydrogen_treatment constr
_refine_ls_matrix_type full
_refine_ls_number_parameters 649
_refine_ls_number_reflns 7900
_refine_ls_number_restraints 564
_refine_ls_restrained_S_all 1.082
_refine_ls_R_factor_all 0.1446
_refine_ls_R_factor_gt 0.0992
_refine_ls_shift/su_max 0.000
_refine_ls_shift/su_mean 0.000
_refine_ls_structure_factor_coef Fsqd
_refine_ls_weighting_details 'calc w=1/[\s^2^(Fo^2^)+(0.1161P)^2^+12.4736P] where P=(Fo^2^+2Fc^2^)/3'
_refine_ls_weighting_scheme calc
_refine_ls_wR_factor_gt 0.2297
_refine_ls_wR_factor_ref 0.2619
_reflns_number_gt 5177
_reflns_number_total 7900
_reflns_threshold_expression >2sigma(I)
_cod_data_source_file ic8003454-file003_5.cif
_cod_data_source_block {[{(h5-C5Me5)MoS3Cu3}2(m-bpe)3(bpe)Br4].0.35DMF}n
_cod_database_code 4305106

loop_
_symmetry_equiv_pos_as_xyz
'x, y, z'
'-x, -y, -z'

loop_
_atom_site_label
_atom_site_type_symbol
_atom_site_fract_x
_atom_site_fract_y
_atom_site_fract_z
_atom_site_U_iso_or_equiv
_atom_site_adp_type
_atom_site_occupancy
_atom_site_symmetry_multiplicity
_atom_site_calc_flag
_atom_site_refinement_flags
_atom_site_disorder_assembly
_atom_site_disorder_group
Mo1 Mo 2.85103(17) -0.18413(10) 0.56445(8) 0.0323(5) Uani 1 1 d U . .
Mo2 Mo 1.79431(16) 0.17446(10) 0.91230(8) 0.0335(5) Uani 1 1 d U . .
Cu1 Cu 2.7687(3) -0.32899(15) 0.50435(13) 0.0498(8) Uani 1 1 d U . .
Cu2 Cu 2.6088(2) -0.20319(14) 0.56428(12) 0.0416(7) Uani 1 1 d U . .
Cu3 Cu 2.7558(2) -0.16075(14) 0.44596(12) 0.0372(7) Uani 1 1 d U . .
Cu4 Cu 1.8781(3) 0.32163(15) 0.89586(14) 0.0524(8) Uani 1 1 d U . .
Cu5 Cu 2.0343(2) 0.17270(14) 0.93146(12) 0.0384(7) Uani 1 1 d U . .
Cu6 Cu 1.8567(3) 0.22523(15) 1.04165(12) 0.0467(8) Uani 1 1 d U . .
Br1 Br 2.8917(3) -0.42275(16) 0.53268(16) 0.0880(10) Uani 1 1 d U . .
Br2 Br 2.6600(2) -0.13846(14) 0.34634(10) 0.0509(7) Uani 1 1 d U . .
Br3 Br 1.7726(3) 0.37783(15) 0.80426(16) 0.0811(10) Uani 1 1 d U . .
Br4 Br 1.7049(3) 0.19890(16) 1.11613(12) 0.0659(8) Uani 1 1 d U . .
S1 S 2.8891(5) -0.2324(3) 0.4678(3) 0.0447(15) Uani 1 1 d U . .
S2 S 2.7232(5) -0.2827(3) 0.5973(3) 0.0396(14) Uani 1 1 d U . .
S3 S 2.7301(5) -0.1009(3) 0.5364(3) 0.0386(14) Uani 1 1 d U . .
S4 S 1.7554(5) 0.2786(3) 0.9636(3) 0.0447(15) Uani 1 1 d U . .
S5 S 1.9327(5) 0.2205(3) 0.8499(3) 0.0401(14) Uani 1 1 d U . .
S6 S 1.9031(5) 0.1233(3) 0.9934(2) 0.0350(13) Uani 1 1 d U . .
N1 N 2.4438(10) -0.2512(8) 0.4998(6) 0.046(5) Uani 1 1 d GU . .
C1 C 2.4031(13) -0.2137(7) 0.4481(7) 0.056(7) Uani 1 1 d GU . .
H1 H 2.4555 -0.1682 0.4398 0.067 Uiso 1 1 calc R . .
C2 C 2.2857(14) -0.2427(9) 0.4085(6) 0.066(7) Uani 1 1 d GU . .
H2 H 2.2578 -0.2170 0.3731 0.079 Uiso 1 1 calc R . .
C3 C 2.2089(11) -0.3093(9) 0.4206(7) 0.067(7) Uani 1 1 d GU . .
C4 C 2.2497(13) -0.3468(7) 0.4724(8) 0.058(7) Uani 1 1 d GU . .
H4 H 2.1972 -0.3923 0.4807 0.070 Uiso 1 1 calc R . .
C5 C 2.3671(14) -0.3178(8) 0.5120(6) 0.068(7) Uani 1 1 d GU . .
H5 H 2.3949 -0.3434 0.5474 0.082 Uiso 1 1 calc R . .
C6 C 2.071(2) -0.3453(16) 0.3737(13) 0.076(8) Uani 1 1 d U . .
H6A H 2.0668 -0.3962 0.3514 0.091 Uiso 1 1 calc R . .
H6B H 2.0062 -0.3510 0.4004 0.091 Uiso 1 1 calc R . .
C7 C 2.047(3) -0.2889(19) 0.3213(16) 0.106(11) Uani 1 1 d U . .
H7A H 2.0507 -0.2377 0.3433 0.127 Uiso 1 1 calc R . .
H7B H 2.1095 -0.2838 0.2937 0.127 Uiso 1 1 calc R . .
C8 C 1.9130(18) -0.3259(15) 0.2790(12) 0.108(11) Uani 1 1 d GU . .
C9 C 1.814(3) -0.2949(12) 0.2876(12) 0.147(8) Uani 1 1 d GU . .
H9 H 1.8285 -0.2498 0.3172 0.176 Uiso 1 1 calc R . .
C10 C 1.695(2) -0.3299(14) 0.2529(13) 0.147(8) Uani 1 1 d GU . .
H10 H 1.6271 -0.3087 0.2587 0.176 Uiso 1 1 calc R . .
N2 N 1.6738(17) -0.3959(14) 0.2096(11) 0.114(9) Uani 1 1 d GU . .
C11 C 1.773(2) -0.4269(12) 0.2010(11) 0.147(8) Uani 1 1 d GU . .
H11 H 1.7583 -0.4720 0.1714 0.176 Uiso 1 1 calc R . .
C12 C 1.892(2) -0.3918(15) 0.2358(13) 0.147(8) Uani 1 1 d GU . .
H12 H 1.9597 -0.4130 0.2299 0.176 Uiso 1 1 calc R . .
N3 N 2.5326(12) -0.1567(7) 0.6382(6) 0.047(5) Uani 1 1 d GU . .
C13 C 2.5185(13) -0.1881(6) 0.6954(6) 0.048(6) Uani 1 1 d GU . .
H13 H 2.5400 -0.2350 0.7024 0.058 Uiso 1 1 calc R . .
C14 C 2.4729(15) -0.1509(8) 0.7424(5) 0.065(7) Uani 1 1 d GU . .
H14 H 2.4633 -0.1724 0.7815 0.078 Uiso 1 1 calc R . .
C15 C 2.4415(14) -0.0824(8) 0.7323(6) 0.042(6) Uani 1 1 d GU . .
C16 C 2.4556(14) -0.0510(7) 0.6751(7) 0.059(7) Uani 1 1 d GU . .
H16 H 2.4341 -0.0042 0.6681 0.070 Uiso 1 1 calc R . .
C17 C 2.5012(14) -0.0882(8) 0.6280(6) 0.056(7) Uani 1 1 d GU . .
H17 H 2.5108 -0.0668 0.5889 0.067 Uiso 1 1 calc R . .
C18 C 2.3862(19) -0.0430(13) 0.7833(11) 0.047(6) Uani 1 1 d U . .
H18A H 2.4095 -0.0609 0.8261 0.057 Uiso 1 1 calc R . .
H18B H 2.4215 0.0129 0.7883 0.057 Uiso 1 1 calc R . .
C19 C 2.247(2) -0.0598(13) 0.7635(10) 0.047(6) Uani 1 1 d U . .
H19A H 2.2109 -0.1140 0.7666 0.057 Uiso 1 1 calc R . .
H19B H 2.2234 -0.0509 0.7175 0.057 Uiso 1 1 calc R . .
C20 C 2.1950(13) -0.0080(7) 0.8082(6) 0.049(6) Uani 1 1 d GU . .
C21 C 2.1493(13) -0.0314(6) 0.8623(6) 0.043(6) Uani 1 1 d GU . .
H21 H 2.1505 -0.0808 0.8740 0.052 Uiso 1 1 calc R . .
C22 C 2.1018(12) 0.0174(7) 0.8993(5) 0.042(6) Uani 1 1 d GU . .
H22 H 2.0706 0.0014 0.9363 0.050 Uiso 1 1 calc R . .
N4 N 2.1001(12) 0.0897(6) 0.8822(6) 0.040(4) Uani 1 1 d GU . .
C23 C 2.1458(13) 0.1131(6) 0.8281(6) 0.061(7) Uani 1 1 d GU . .
H23 H 2.1446 0.1625 0.8165 0.073 Uiso 1 1 calc R . .
C24 C 2.1932(13) 0.0643(8) 0.7912(6) 0.046(6) Uani 1 1 d GU . .
H24 H 2.2245 0.0803 0.7542 0.055 Uiso 1 1 calc R . .
N5 N 2.2065(12) 0.2395(8) 0.9671(8) 0.052(5) Uani 1 1 d GU . .
C25 C 2.2855(16) 0.2280(9) 1.0226(8) 0.088(9) Uani 1 1 d GU . .
H25 H 2.2572 0.1888 1.0475 0.105 Uiso 1 1 calc R . .
C26 C 2.4057(15) 0.2741(12) 1.0415(8) 0.080(8) Uani 1 1 d GU . .
H26 H 2.4597 0.2663 1.0794 0.096 Uiso 1 1 calc R . .
C27 C 2.4470(13) 0.3315(11) 1.0051(11) 0.123(13) Uani 1 1 d GU . .
C28 C 2.3680(19) 0.3430(10) 0.9496(10) 0.114(12) Uani 1 1 d GU . .
H28 H 2.3962 0.3823 0.9247 0.137 Uiso 1 1 calc R . .
C29 C 2.2478(17) 0.2969(10) 0.9306(7) 0.087(9) Uani 1 1 d GU . .
H29 H 2.1938 0.3048 0.8927 0.105 Uiso 1 1 calc R . .
C30 C 2.578(3) 0.3928(19) 1.0294(16) 0.107(11) Uani 1 1 d U . .
H30A H 2.5695 0.4316 1.0630 0.128 Uiso 1 1 calc R . .
H30B H 2.6403 0.3666 1.0501 0.128 Uiso 1 1 calc R . .
C31 C 2.623(3) 0.4307(18) 0.9773(16) 0.095(10) Uani 1 1 d U . .
H31A H 2.5620 0.4581 0.9571 0.114 Uiso 1 1 calc R . .
H31B H 2.6307 0.3921 0.9432 0.114 Uiso 1 1 calc R . .
C32 C 2.7517(15) 0.4886(11) 1.0028(10) 0.080(8) Uani 1 1 d GU . .
C33 C 2.831(2) 0.4733(9) 1.0562(10) 0.124(13) Uani 1 1 d GU . .
H33 H 2.8089 0.4273 1.0745 0.149 Uiso 1 1 calc R . .
C34 C 2.9443(18) 0.5253(12) 1.0827(8) 0.095(5) Uani 1 1 d GU . .
H34 H 2.9988 0.5149 1.1192 0.114 Uiso 1 1 calc R . .
N6 N 2.9773(14) 0.5927(10) 1.0558(9) 0.095(5) Uani 1 1 d GU . .
C35 C 2.8975(19) 0.6079(9) 1.0025(9) 0.095(5) Uani 1 1 d GU . .
H35 H 2.9201 0.6540 0.9841 0.114 Uiso 1 1 calc R . .
C36 C 2.7847(17) 0.5559(12) 0.9760(8) 0.104(11) Uani 1 1 d GU . .
H36 H 2.7302 0.5663 0.9395 0.125 Uiso 1 1 calc R . .
N7 N 2.0005(13) 0.2878(8) 1.1130(7) 0.063(6) Uani 1 1 d GU . .
C37 C 2.1114(16) 0.2658(8) 1.1296(8) 0.091(5) Uani 1 1 d GU . .
H37 H 2.1198 0.2191 1.1093 0.109 Uiso 1 1 calc R . .
C38 C 2.2099(13) 0.3123(11) 1.1757(9) 0.091(5) Uani 1 1 d GU . .
H38 H 2.2857 0.2972 1.1870 0.109 Uiso 1 1 calc R . .
C39 C 2.1976(15) 0.3807(10) 1.2054(7) 0.072(8) Uani 1 1 d GU . .
C40 C 2.0868(18) 0.4027(8) 1.1889(8) 0.091(5) Uani 1 1 d GU . .
H40 H 2.0784 0.4494 1.2091 0.109 Uiso 1 1 calc R . .
C41 C 1.9882(14) 0.3562(9) 1.1427(8) 0.091(5) Uani 1 1 d GU . .
H41 H 1.9125 0.3713 1.1314 0.109 Uiso 1 1 calc R . .
C42 C 2.308(3) 0.433(2) 1.2581(18) 0.121(12) Uani 1 1 d U . .
H42A H 2.3622 0.4013 1.2775 0.145 Uiso 1 1 calc R . .
H42B H 2.3584 0.4708 1.2358 0.145 Uiso 1 1 calc R . .
C43 C 2.272(3) 0.4759(19) 1.3123(16) 0.105(11) Uani 1 1 d U . .
H43A H 2.2254 0.4399 1.3373 0.126 Uiso 1 1 calc R . .
H43B H 2.2190 0.5093 1.2946 0.126 Uiso 1 1 calc R . .
C44 C 2.3954(13) 0.5245(9) 1.3569(8) 0.080(8) Uani 1 1 d GU . .
C45 C 2.4655(16) 0.4905(7) 1.4018(9) 0.083(4) Uani 1 1 d GU . .
H45 H 2.4383 0.4377 1.4051 0.100 Uiso 1 1 calc R . .
C46 C 2.5756(15) 0.5338(8) 1.4418(7) 0.083(4) Uani 1 1 d GU . .
H46 H 2.6235 0.5106 1.4725 0.100 Uiso 1 1 calc R . .
N8 N 2.6154(12) 0.6110(8) 1.4370(7) 0.061(6) Uani 1 1 d GU . .
C47 C 2.5453(16) 0.6450(7) 1.3922(8) 0.083(4) Uani 1 1 d GU . .
H47 H 2.5725 0.6978 1.3889 0.100 Uiso 1 1 calc R . .
C48 C 2.4352(15) 0.6017(10) 1.3521(8) 0.083(4) Uani 1 1 d GU . .
H48 H 2.3873 0.6250 1.3215 0.100 Uiso 1 1 calc R . .
C49 C 3.0711(8) -0.1764(5) 0.6101(4) 0.045(6) Uani 1 1 d GU . .
C50 C 3.0034(8) -0.1939(5) 0.6601(4) 0.037(5) Uani 1 1 d GU . .
C51 C 2.9536(8) -0.1307(5) 0.6754(4) 0.042(6) Uani 1 1 d GU . .
C52 C 2.9905(9) -0.0743(5) 0.6348(4) 0.046(6) Uani 1 1 d GU . .
C53 C 3.0631(9) -0.1025(5) 0.5945(4) 0.052(6) Uani 1 1 d GU . .
C54 C 3.1395(13) -0.2275(7) 0.5790(7) 0.064(7) Uani 1 1 d GU . .
H54A H 3.1579 -0.2091 0.5384 0.096 Uiso 1 1 calc R . .
H54B H 3.0874 -0.2798 0.5693 0.096 Uiso 1 1 calc R . .
H54C H 3.2173 -0.2266 0.6092 0.096 Uiso 1 1 calc R . .
C55 C 2.9872(13) -0.2667(7) 0.6916(6) 0.062(7) Uani 1 1 d GU . .
H55A H 3.0443 -0.2577 0.7343 0.093 Uiso 1 1 calc R . .
H55B H 3.0055 -0.3067 0.6635 0.093 Uiso 1 1 calc R . .
H55C H 2.9014 -0.2830 0.6973 0.093 Uiso 1 1 calc R . .
C56 C 2.8753(13) -0.1247(7) 0.7259(6) 0.061(7) Uani 1 1 d GU . .
H56A H 2.8426 -0.1756 0.7374 0.091 Uiso 1 1 calc R . .
H56B H 2.8059 -0.1032 0.7080 0.091 Uiso 1 1 calc R . .
H56C H 2.9265 -0.0915 0.7651 0.091 Uiso 1 1 calc R . .
C57 C 2.9583(14) 0.0023(7) 0.6346(7) 0.056(7) Uani 1 1 d GU . .
H57A H 2.9818 0.0293 0.6792 0.084 Uiso 1 1 calc R . .
H57B H 2.8686 -0.0054 0.6184 0.084 Uiso 1 1 calc R . .
H57C H 3.0036 0.0327 0.6062 0.084 Uiso 1 1 calc R . .
C58 C 3.1216(14) -0.0612(7) 0.5438(7) 0.072(8) Uani 1 1 d GU . .
H58A H 3.1009 -0.0117 0.5423 0.108 Uiso 1 1 calc R . .
H58B H 3.0896 -0.0918 0.5009 0.108 Uiso 1 1 calc R . .
H58C H 3.2121 -0.0534 0.5555 0.108 Uiso 1 1 calc R . .
C59 C 1.5766(9) 0.1067(5) 0.8996(4) 0.046(6) Uani 1 1 d GU . .
C60 C 1.5839(8) 0.1512(5) 0.8472(4) 0.039(5) Uani 1 1 d GU . .
C61 C 1.6570(9) 0.1231(5) 0.8075(4) 0.035(5) Uani 1 1 d GU . .
C62 C 1.6949(9) 0.0612(5) 0.8353(5) 0.050(6) Uani 1 1 d GU . .
C63 C 1.6451(9) 0.0511(5) 0.8922(5) 0.047(6) Uani 1 1 d GU . .
C64 C 1.5079(14) 0.1168(8) 0.9536(7) 0.082(9) Uani 1 1 d GU . .
H64A H 1.5538 0.1052 0.9944 0.123 Uiso 1 1 calc R . .
H64B H 1.4247 0.0822 0.9421 0.123 Uiso 1 1 calc R . .
H64C H 1.5006 0.1697 0.9593 0.123 Uiso 1 1 calc R . .
C65 C 1.5245(13) 0.2169(8) 0.8358(7) 0.050(6) Uani 1 1 d GU . .
H65A H 1.5130 0.2397 0.8774 0.076 Uiso 1 1 calc R . .
H65B H 1.4435 0.1983 0.8057 0.076 Uiso 1 1 calc R . .
H65C H 1.5783 0.2554 0.8167 0.076 Uiso 1 1 calc R . .
C66 C 1.6890(14) 0.1535(8) 0.7464(7) 0.092(10) Uani 1 1 d GU . .
H66A H 1.7502 0.1291 0.7320 0.139 Uiso 1 1 calc R . .
H66B H 1.7239 0.2088 0.7557 0.139 Uiso 1 1 calc R . .
H66C H 1.6136 0.1425 0.7119 0.139 Uiso 1 1 calc R . .
C67 C 1.7740(14) 0.0143(8) 0.8091(7) 0.073(8) Uani 1 1 d GU . .
H67A H 1.7230 -0.0223 0.7718 0.110 Uiso 1 1 calc R . .
H67B H 1.8081 -0.0132 0.8434 0.110 Uiso 1 1 calc R . .
H67C H 1.8423 0.0481 0.7948 0.110 Uiso 1 1 calc R . .
C68 C 1.6621(15) -0.0083(8) 0.9371(7) 0.078(8) Uani 1 1 d GU . .
H68A H 1.6827 0.0155 0.9826 0.118 Uiso 1 1 calc R . .
H68B H 1.7298 -0.0305 0.9281 0.118 Uiso 1 1 calc R . .
H68C H 1.5849 -0.0486 0.9297 0.118 Uiso 1 1 calc R . .

loop_
_atom_site_aniso_label
_atom_site_aniso_U_11
_atom_site_aniso_U_22
_atom_site_aniso_U_33
_atom_site_aniso_U_23
_atom_site_aniso_U_13
_atom_site_aniso_U_12
Mo1 0.0345(12) 0.0246(10) 0.0310(11) 0.0008(8) 0.0008(8) -0.0010(9)
Mo2 0.0292(11) 0.0276(11) 0.0358(11) 0.0008(8) -0.0038(8) 0.0010(9)
Cu1 0.057(2) 0.0351(16) 0.0455(17) -0.0036(13) -0.0054(14) 0.0033(14)
Cu2 0.0401(17) 0.0352(15) 0.0457(16) 0.0047(12) 0.0070(13) 0.0036(13)
Cu3 0.0363(16) 0.0334(15) 0.0363(15) 0.0050(12) 0.0015(12) 0.0015(12)
Cu4 0.0519(19) 0.0278(15) 0.0648(19) 0.0074(13) -0.0096(15) 0.0007(14)
Cu5 0.0335(16) 0.0364(16) 0.0419(16) 0.0069(12) 0.0059(12) 0.0028(13)
Cu6 0.0515(18) 0.0393(16) 0.0405(16) -0.0042(12) -0.0096(13) 0.0124(14)
Br1 0.104(2) 0.0502(17) 0.104(2) -0.0019(16) -0.0037(19) 0.0326(17)
Br2 0.0546(16) 0.0574(16) 0.0366(14) 0.0142(11) 0.0031(11) 0.0080(13)
Br3 0.0565(18) 0.0523(17) 0.116(2) 0.0401(16) -0.0212(16) -0.0039(14)
Br4 0.087(2) 0.0752(19) 0.0443(15) 0.0103(13) 0.0109(14) 0.0388(16)
S1 0.051(4) 0.042(3) 0.041(3) -0.002(3) 0.010(3) 0.012(3)
S2 0.042(3) 0.029(3) 0.037(3) 0.005(2) -0.006(3) -0.005(3)
S3 0.038(3) 0.032(3) 0.040(3) 0.004(2) 0.002(3) 0.003(3)
S4 0.050(4) 0.035(3) 0.041(3) -0.006(3) -0.007(3) 0.012(3)
S5 0.039(3) 0.032(3) 0.043(3) 0.013(2) 0.004(3) -0.003(3)
S6 0.035(3) 0.028(3) 0.037(3) 0.008(2) 0.003(2) 0.000(2)
N1 0.045(8) 0.045(8) 0.050(8) 0.004(7) 0.009(7) 0.015(7)
C1 0.060(10) 0.059(10) 0.047(10) 0.008(8) 0.011(8) 0.010(8)
C2 0.065(11) 0.073(11) 0.059(10) 0.007(8) 0.018(8) 0.010(8)
C3 0.064(11) 0.073(11) 0.065(10) 0.000(8) 0.019(8) 0.020(8)
C4 0.063(10) 0.053(10) 0.059(10) -0.006(8) 0.018(8) 0.016(8)
C5 0.066(11) 0.073(11) 0.069(11) 0.006(8) 0.024(8) 0.015(8)
C6 0.071(11) 0.077(11) 0.075(11) 0.001(8) 0.014(8) 0.014(9)
C7 0.104(13) 0.102(13) 0.107(13) -0.003(9) 0.015(9) 0.028(9)
C8 0.107(14) 0.105(14) 0.108(14) 0.001(9) 0.016(9) 0.029(9)
C9 0.143(9) 0.148(9) 0.147(9) 0.015(5) 0.028(5) 0.037(5)
C10 0.143(9) 0.148(9) 0.147(9) 0.015(5) 0.028(5) 0.037(5)
N2 0.108(12) 0.115(12) 0.122(12) 0.017(9) 0.013(9) 0.040(9)
C11 0.143(9) 0.148(9) 0.147(9) 0.015(5) 0.028(5) 0.037(5)
C12 0.143(9) 0.148(9) 0.147(9) 0.015(5) 0.028(5) 0.037(5)
N3 0.045(8) 0.051(8) 0.047(8) 0.013(7) 0.007(7) 0.013(7)
C13 0.054(10) 0.043(9) 0.048(9) 0.004(8) 0.015(8) 0.011(8)
C14 0.065(11) 0.063(10) 0.070(10) 0.013(8) 0.019(8) 0.014(8)
C15 0.037(9) 0.044(9) 0.044(9) -0.004(7) 0.008(7) 0.013(8)
C16 0.058(10) 0.066(10) 0.053(10) 0.002(8) 0.018(8) 0.014(8)
C17 0.055(10) 0.055(10) 0.057(10) 0.005(8) 0.020(8) 0.007(8)
C18 0.042(9) 0.050(9) 0.051(9) 0.003(7) 0.017(8) 0.008(8)
C19 0.047(9) 0.045(9) 0.046(9) 0.002(7) 0.000(7) 0.014(8)
C20 0.046(9) 0.057(10) 0.043(9) -0.001(8) 0.011(8) 0.014(8)
C21 0.050(9) 0.041(9) 0.038(9) 0.008(7) 0.006(7) 0.011(8)
C22 0.042(9) 0.041(9) 0.040(9) -0.001(7) 0.015(7) 0.006(7)
N4 0.042(8) 0.040(8) 0.042(8) 0.003(6) 0.013(7) 0.017(7)
C23 0.062(10) 0.058(10) 0.061(10) 0.011(8) 0.011(8) 0.013(8)
C24 0.041(9) 0.050(10) 0.051(9) 0.006(8) 0.018(8) 0.011(8)
N5 0.046(8) 0.049(8) 0.056(8) -0.004(7) 0.005(7) 0.008(7)
C25 0.087(12) 0.090(12) 0.082(12) 0.010(9) 0.016(9) 0.015(9)
C26 0.073(11) 0.089(12) 0.079(11) 0.016(9) 0.022(9) 0.014(9)
C27 0.117(15) 0.123(15) 0.127(15) 0.013(9) 0.019(10) 0.031(10)
C28 0.114(14) 0.117(14) 0.109(14) 0.009(9) 0.025(9) 0.025(10)
C29 0.080(12) 0.089(12) 0.093(12) 0.013(9) 0.014(9) 0.023(9)
C30 0.106(14) 0.103(13) 0.109(14) -0.004(9) 0.016(9) 0.032(9)
C31 0.090(13) 0.093(13) 0.099(13) 0.009(9) 0.014(9) 0.020(9)
C32 0.081(12) 0.069(11) 0.087(12) 0.005(9) 0.009(9) 0.019(9)
C33 0.122(15) 0.111(15) 0.130(15) 0.012(9) 0.013(10) 0.023(10)
C34 0.087(7) 0.094(7) 0.099(7) 0.019(5) 0.012(5) 0.019(5)
N6 0.087(7) 0.094(7) 0.099(7) 0.019(5) 0.012(5) 0.019(5)
C35 0.087(7) 0.094(7) 0.099(7) 0.019(5) 0.012(5) 0.019(5)
C36 0.096(13) 0.106(13) 0.108(13) 0.014(9) 0.022(9) 0.019(9)
N7 0.071(9) 0.045(8) 0.065(9) -0.011(7) -0.001(7) 0.016(7)
C37 0.092(6) 0.087(6) 0.086(6) 0.008(4) 0.007(4) 0.020(4)
C38 0.092(6) 0.087(6) 0.086(6) 0.008(4) 0.007(4) 0.020(4)
C39 0.070(11) 0.067(11) 0.063(10) 0.022(8) -0.004(8) -0.004(8)
C40 0.092(6) 0.087(6) 0.086(6) 0.008(4) 0.007(4) 0.020(4)
C41 0.092(6) 0.087(6) 0.086(6) 0.008(4) 0.007(4) 0.020(4)
C42 0.121(15) 0.115(15) 0.121(15) 0.020(9) 0.017(10) 0.019(10)
C43 0.107(14) 0.101(13) 0.098(13) 0.014(9) 0.016(9) 0.010(9)
C44 0.081(12) 0.068(11) 0.075(11) 0.019(9) -0.005(8) 0.002(9)
C45 0.083(6) 0.076(6) 0.080(6) 0.015(4) 0.004(4) 0.007(4)
C46 0.083(6) 0.076(6) 0.080(6) 0.015(4) 0.004(4) 0.007(4)
N8 0.075(9) 0.048(9) 0.051(9) -0.001(7) 0.004(7) 0.004(7)
C47 0.083(6) 0.076(6) 0.080(6) 0.015(4) 0.004(4) 0.007(4)
C48 0.083(6) 0.076(6) 0.080(6) 0.015(4) 0.004(4) 0.007(4)
C49 0.045(9) 0.039(9) 0.044(9) 0.007(7) -0.005(7) 0.009(8)
C50 0.040(9) 0.034(9) 0.039(9) 0.006(7) 0.013(7) 0.007(7)
C51 0.043(9) 0.045(9) 0.039(9) 0.007(7) 0.009(7) 0.008(8)
C52 0.051(9) 0.035(9) 0.048(9) 0.006(7) 0.011(8) 0.004(8)
C53 0.053(10) 0.053(10) 0.047(9) 0.010(8) 0.013(8) 0.003(8)
C54 0.058(10) 0.068(10) 0.063(10) 0.013(8) -0.005(8) 0.022(8)
C55 0.063(10) 0.066(10) 0.055(10) 0.016(8) 0.008(8) 0.013(8)
C56 0.060(10) 0.059(10) 0.062(10) 0.001(8) 0.012(8) 0.015(8)
C57 0.061(10) 0.053(10) 0.054(10) 0.001(8) 0.010(8) 0.019(8)
C58 0.064(11) 0.076(11) 0.076(11) 0.014(8) 0.011(8) 0.017(8)
C59 0.048(9) 0.041(9) 0.045(9) 0.005(7) 0.008(8) 0.007(8)
C60 0.040(9) 0.036(9) 0.034(9) -0.005(7) 0.001(7) 0.008(7)
C61 0.032(9) 0.034(9) 0.035(8) 0.012(7) 0.000(7) 0.002(7)
C62 0.050(10) 0.050(10) 0.050(9) -0.001(8) 0.007(8) 0.017(8)
C63 0.040(9) 0.049(9) 0.044(9) 0.021(8) -0.006(7) 0.004(8)
C64 0.076(12) 0.086(12) 0.082(12) 0.005(9) 0.019(9) 0.013(9)
C65 0.048(10) 0.045(9) 0.060(10) 0.016(8) -0.002(8) 0.022(8)
C66 0.093(12) 0.091(12) 0.089(12) 0.013(9) 0.015(9) 0.017(9)
C67 0.068(11) 0.072(11) 0.078(11) 0.003(8) 0.003(8) 0.027(9)
C68 0.076(11) 0.072(11) 0.080(11) 0.021(9) 0.009(9) 0.006(9)

loop_
_atom_type_symbol
_atom_type_description
_atom_type_scat_dispersion_real
_atom_type_scat_dispersion_imag
_atom_type_scat_source
C C 0.0033 0.0016 'International Tables Vol C Tables 4.2.6.8 and 6.1.1.4'
H H 0.0000 0.0000 'International Tables Vol C Tables 4.2.6.8 and 6.1.1.4'
N N 0.0061 0.0033 'International Tables Vol C Tables 4.2.6.8 and 6.1.1.4'
S S 0.1246 0.1234 'International Tables Vol C Tables 4.2.6.8 and 6.1.1.4'
Cu Cu 0.3201 1.2651 'International Tables Vol C Tables 4.2.6.8 and 6.1.1.4'
Mo Mo -1.6832 0.6857 'International Tables Vol C Tables 4.2.6.8 and 6.1.1.4'
Br Br -0.2901 2.4595 'International Tables Vol C Tables 4.2.6.8 and 6.1.1.4'

loop_
_geom_angle_atom_site_label_1
_geom_angle_atom_site_label_2
_geom_angle_atom_site_label_3
_geom_angle
_geom_angle_site_symmetry_1
_geom_angle_site_symmetry_3
_geom_angle_publ_flag
S2 Mo1 S3 105.0(2) . . ?
S2 Mo1 S1 105.6(2) . . ?
S3 Mo1 S1 105.3(2) . . ?
S2 Mo1 C51 92.7(3) . . ?
S3 Mo1 C51 101.5(3) . . ?
S1 Mo1 C51 142.0(3) . . ?
S2 Mo1 C52 126.0(3) . . ?
S3 Mo1 C52 84.6(3) . . ?
S1 Mo1 C52 123.1(3) . . ?
C51 Mo1 C52 34.22(15) . . ?
S2 Mo1 C50 85.1(3) . . ?
S3 Mo1 C50 135.6(3) . . ?
S1 Mo1 C50 113.5(3) . . ?
C51 Mo1 C50 34.13(15) . . ?
C52 Mo1 C50 56.6(2) . . ?
S2 Mo1 C53 141.3(3) . . ?
S3 Mo1 C53 103.9(3) . . ?
S1 Mo1 C53 90.8(3) . . ?
C51 Mo1 C53 56.5(2) . . ?
C52 Mo1 C53 33.96(15) . . ?
C50 Mo1 C53 56.2(2) . . ?
S2 Mo1 C49 111.6(3) . . ?
S3 Mo1 C49 137.3(3) . . ?
S1 Mo1 C49 85.7(3) . . ?
C51 Mo1 C49 56.4(2) . . ?
C52 Mo1 C49 56.3(2) . . ?
C50 Mo1 C49 33.82(15) . . ?
C53 Mo1 C49 33.72(15) . . ?
S2 Mo1 Cu3 110.88(16) . . ?
S3 Mo1 Cu3 52.81(15) . . ?
S1 Mo1 Cu3 52.80(16) . . ?
C51 Mo1 Cu3 148.1(2) . . ?
C52 Mo1 Cu3 116.3(2) . . ?
C50 Mo1 Cu3 160.6(2) . . ?
C53 Mo1 Cu3 107.0(2) . . ?
C49 Mo1 Cu3 126.8(2) . . ?
S2 Mo1 Cu2 52.39(16) . . ?
S3 Mo1 Cu2 52.67(15) . . ?
S1 Mo1 Cu2 113.53(17) . . ?
C51 Mo1 Cu2 104.1(2) . . ?
C52 Mo1 Cu2 116.1(2) . . ?
C50 Mo1 Cu2 123.0(2) . . ?
C53 Mo1 Cu2 148.9(2) . . ?
C49 Mo1 Cu2 156.8(2) . . ?
Cu3 Mo1 Cu2 76.43(10) . . ?
S2 Mo1 Cu1 53.06(15) . . ?
S3 Mo1 Cu1 117.29(16) . . ?
S1 Mo1 Cu1 52.62(16) . . ?
C51 Mo1 Cu1 132.5(2) . . ?
C52 Mo1 Cu1 158.1(2) . . ?
C50 Mo1 Cu1 103.4(2) . . ?
C53 Mo1 Cu1 129.7(2) . . ?
C49 Mo1 Cu1 102.3(2) . . ?
Cu3 Mo1 Cu1 79.35(10) . . ?
Cu2 Mo1 Cu1 81.38(10) . . ?
S4 Mo2 S5 105.6(2) . . ?
S4 Mo2 S6 105.2(2) . . ?
S5 Mo2 S6 105.5(2) . . ?
S4 Mo2 C62 142.3(3) . . ?
S5 Mo2 C62 93.4(3) . . ?
S6 Mo2 C62 100.5(3) . . ?
S4 Mo2 C61 115.2(3) . . ?
S5 Mo2 C61 83.6(3) . . ?
S6 Mo2 C61 134.6(3) . . ?
C62 Mo2 C61 34.10(16) . . ?
S4 Mo2 C63 121.6(3) . . ?
S5 Mo2 C63 127.0(3) . . ?
S6 Mo2 C63 85.3(3) . . ?
C62 Mo2 C63 34.04(16) . . ?
C61 Mo2 C63 56.5(2) . . ?
S4 Mo2 C60 86.3(3) . . ?
S5 Mo2 C60 109.0(3) . . ?
S6 Mo2 C60 139.0(3) . . ?
C62 Mo2 C60 56.5(2) . . ?
C61 Mo2 C60 33.96(16) . . ?
C63 Mo2 C60 56.3(2) . . ?
S4 Mo2 C59 89.8(3) . . ?
S5 Mo2 C59 139.8(3) . . ?
S6 Mo2 C59 105.8(3) . . ?
C62 Mo2 C59 56.4(2) . . ?
C61 Mo2 C59 56.3(2) . . ?
C63 Mo2 C59 33.87(16) . . ?
C60 Mo2 C59 33.82(16) . . ?
S4 Mo2 Cu5 114.81(17) . . ?
S5 Mo2 Cu5 52.76(16) . . ?
S6 Mo2 Cu5 52.79(15) . . ?
C62 Mo2 Cu5 102.7(2) . . ?
C61 Mo2 Cu5 120.1(2) . . ?
C63 Mo2 Cu5 116.5(2) . . ?
C60 Mo2 Cu5 154.1(2) . . ?
C59 Mo2 Cu5 149.8(2) . . ?
S4 Mo2 Cu4 52.51(17) . . ?
S5 Mo2 Cu4 53.29(16) . . ?
S6 Mo2 Cu4 119.62(16) . . ?
C62 Mo2 Cu4 132.1(2) . . ?
C61 Mo2 Cu4 101.7(2) . . ?
C63 Mo2 Cu4 154.9(2) . . ?
C60 Mo2 Cu4 98.8(2) . . ?
C59 Mo2 Cu4 125.8(2) . . ?
Cu5 Mo2 Cu4 84.21(10) . . ?
S4 Mo2 Cu6 52.53(16) . . ?
S5 Mo2 Cu6 117.49(16) . . ?
S6 Mo2 Cu6 52.65(14) . . ?
C62 Mo2 Cu6 142.2(2) . . ?
C61 Mo2 Cu6 156.8(2) . . ?
C63 Mo2 Cu6 110.1(2) . . ?
C60 Mo2 Cu6 123.6(2) . . ?
C59 Mo2 Cu6 101.5(2) . . ?
Cu5 Mo2 Cu6 82.24(10) . . ?
Cu4 Mo2 Cu6 85.47(10) . . ?
N8 Cu1 S1 115(8) 1_544 . ?
N8 Cu1 S2 113(5) 1_544 . ?
S1 Cu1 S2 108.0(2) . . ?
N8 Cu1 Br1 105(6) 1_544 . ?
S1 Cu1 Br1 108.1(2) . . ?
S2 Cu1 Br1 107.34(19) . . ?
N8 Cu1 Mo1 136(6) 1_544 . ?
S1 Cu1 Mo1 54.42(15) . . ?
S2 Cu1 Mo1 53.66(15) . . ?
Br1 Cu1 Mo1 119.42(13) . . ?
N1 Cu2 N3 97.0(5) . . ?
N1 Cu2 S2 115.9(4) . . ?
N3 Cu2 S2 114.0(4) . . ?
N1 Cu2 S3 116.2(4) . . ?
N3 Cu2 S3 103.5(4) . . ?
S2 Cu2 S3 109.1(2) . . ?
N1 Cu2 Mo1 136.7(4) . . ?
N3 Cu2 Mo1 126.1(4) . . ?
S2 Cu2 Mo1 54.34(16) . . ?
S3 Cu2 Mo1 54.84(16) . . ?
S3 Cu3 S1 111.3(2) . . ?
S3 Cu3 Br2 120.25(19) . . ?
S1 Cu3 Br2 128.32(19) . . ?
S3 Cu3 Mo1 55.80(16) . . ?
S1 Cu3 Mo1 55.85(15) . . ?
Br2 Cu3 Mo1 175.39(14) . . ?
S4 Cu4 S5 107.5(2) . . ?
S4 Cu4 Br3 113.3(2) . . ?
S5 Cu4 Br3 106.34(19) . . ?
S4 Cu4 Mo2 53.80(15) . . ?
S5 Cu4 Mo2 53.88(15) . . ?
Br3 Cu4 Mo2 121.12(13) . . ?
N5 Cu5 N4 93.2(6) . . ?
N5 Cu5 S5 111.4(5) . . ?
N4 Cu5 S5 102.9(4) . . ?
N5 Cu5 S6 124.2(5) . . ?
N4 Cu5 S6 112.9(4) . . ?
S5 Cu5 S6 109.4(2) . . ?
N5 Cu5 Mo2 142.0(4) . . ?
N4 Cu5 Mo2 123.2(4) . . ?
S5 Cu5 Mo2 54.56(16) . . ?
S6 Cu5 Mo2 54.89(15) . . ?
N7 Cu6 S4 122.3(5) . . ?
N7 Cu6 S6 112.4(5) . . ?
S4 Cu6 S6 107.8(2) . . ?
N7 Cu6 Br4 95.0(5) . . ?
S4 Cu6 Br4 102.2(2) . . ?
S6 Cu6 Br4 116.61(19) . . ?
N7 Cu6 Mo2 142.4(5) . . ?
S4 Cu6 Mo2 53.62(15) . . ?
S6 Cu6 Mo2 54.24(15) . . ?
Br4 Cu6 Mo2 122.66(13) . . ?
Cu3 S1 Cu1 99.6(2) . . ?
Cu3 S1 Mo1 71.34(18) . . ?
Cu1 S1 Mo1 72.96(19) . . ?
Cu2 S2 Cu1 103.4(2) . . ?
Cu2 S2 Mo1 73.27(18) . . ?
Cu1 S2 Mo1 73.28(19) . . ?
Cu3 S3 Cu2 95.3(2) . . ?
Cu3 S3 Mo1 71.39(18) . . ?
Cu2 S3 Mo1 72.49(18) . . ?
Cu4 S4 Cu6 110.4(3) . . ?
Cu4 S4 Mo2 73.69(19) . . ?
Cu6 S4 Mo2 73.86(19) . . ?
Cu5 S5 Cu4 106.6(2) . . ?
Cu5 S5 Mo2 72.69(18) . . ?
Cu4 S5 Mo2 72.83(19) . . ?
Cu5 S6 Cu6 104.2(2) . . ?
Cu5 S6 Mo2 72.31(17) . . ?
Cu6 S6 Mo2 73.11(18) . . ?
C1 N1 C5 120.0 . . ?
C1 N1 Cu2 120.3(8) . . ?
C5 N1 Cu2 119.4(8) . . ?
C2 C1 N1 120.0 . . ?
C2 C1 H1 120.0 . . ?
N1 C1 H1 120.0 . . ?
C1 C2 C3 120.0 . . ?
C1 C2 H2 120.0 . . ?
C3 C2 H2 120.0 . . ?
C4 C3 C2 120.0 . . ?
C4 C3 C6 119.2(14) . . ?
C2 C3 C6 120.8(14) . . ?
C5 C4 C3 120.0 . . ?
C5 C4 H4 120.0 . . ?
C3 C4 H4 120.0 . . ?
C4 C5 N1 120.0 . . ?
C4 C5 H5 120.0 . . ?
N1 C5 H5 120.0 . . ?
C7 C6 C3 108(2) . . ?
C7 C6 H6A 110.1 . . ?
C3 C6 H6A 110.1 . . ?
C7 C6 H6B 110.1 . . ?
C3 C6 H6B 110.1 . . ?
H6A C6 H6B 108.4 . . ?
C8 C7 C6 106(2) . . ?
C8 C7 H7A 110.6 . . ?
C6 C7 H7A 110.6 . . ?
C8 C7 H7B 110.6 . . ?
C6 C7 H7B 110.6 . . ?
H7A C7 H7B 108.8 . . ?
C9 C8 C12 120.0 . . ?
C9 C8 C7 120(2) . . ?
C12 C8 C7 120(2) . . ?
C8 C9 C10 120.0 . . ?
C8 C9 H9 120.0 . . ?
C10 C9 H9 120.0 . . ?
N2 C10 C9 120.0 . . ?
N2 C10 H10 120.0 . . ?
C9 C10 H10 120.0 . . ?
C10 N2 C11 120.0 . . ?
C12 C11 N2 120.0 . . ?
C12 C11 H11 120.0 . . ?
N2 C11 H11 120.0 . . ?
C11 C12 C8 120.0 . . ?
C11 C12 H12 120.0 . . ?
C8 C12 H12 120.0 . . ?
C13 N3 C17 120.0 . . ?
C13 N3 Cu2 124.6(7) . . ?
C17 N3 Cu2 115.3(7) . . ?
C14 C13 N3 120.0 . . ?
C14 C13 H13 120.0 . . ?
N3 C13 H13 120.0 . . ?
C13 C14 C15 120.0 . . ?
C13 C14 H14 120.0 . . ?
C15 C14 H14 120.0 . . ?
C14 C15 C16 120.0 . . ?
C14 C15 C18 119.8(13) . . ?
C16 C15 C18 120.1(13) . . ?
C17 C16 C15 120.0 . . ?
C17 C16 H16 120.0 . . ?
C15 C16 H16 120.0 . . ?
C16 C17 N3 120.0 . . ?
C16 C17 H17 120.0 . . ?
N3 C17 H17 120.0 . . ?
C19 C18 C15 111.2(17) . . ?
C19 C18 H18A 109.4 . . ?
C15 C18 H18A 109.4 . . ?
C19 C18 H18B 109.4 . . ?
C15 C18 H18B 109.4 . . ?
H18A C18 H18B 108.0 . . ?
C18 C19 C20 110.6(16) . . ?
C18 C19 H19A 109.5 . . ?
C20 C19 H19A 109.5 . . ?
C18 C19 H19B 109.5 . . ?
C20 C19 H19B 109.5 . . ?
H19A C19 H19B 108.1 . . ?
C21 C20 C24 120.0 . . ?
C21 C20 C19 123.2(12) . . ?
C24 C20 C19 116.8(12) . . ?
C20 C21 C22 120.0 . . ?
C20 C21 H21 120.0 . . ?
C22 C21 H21 120.0 . . ?
N4 C22 C21 120.0 . . ?
N4 C22 H22 120.0 . . ?
C21 C22 H22 120.0 . . ?
C22 N4 C23 120.0 . . ?
C22 N4 Cu5 126.4(7) . . ?
C23 N4 Cu5 113.6(7) . . ?
C24 C23 N4 120.0 . . ?
C24 C23 H23 120.0 . . ?
N4 C23 H23 120.0 . . ?
C23 C24 C20 120.0 . . ?
C23 C24 H24 120.0 . . ?
C20 C24 H24 120.0 . . ?
C25 N5 C29 120.0 . . ?
C25 N5 Cu5 123.8(10) . . ?
C29 N5 Cu5 116.1(10) . . ?
N5 C25 C26 120.0 . . ?
N5 C25 H25 120.0 . . ?
C26 C25 H25 120.0 . . ?
C27 C26 C25 120.0 . . ?
C27 C26 H26 120.0 . . ?
C25 C26 H26 120.0 . . ?
C26 C27 C28 120.0 . . ?
C26 C27 C30 122.0(19) . . ?
C28 C27 C30 118(2) . . ?
C29 C28 C27 120.0 . . ?
C29 C28 H28 120.0 . . ?
C27 C28 H28 120.0 . . ?
C28 C29 N5 120.0 . . ?
C28 C29 H29 120.0 . . ?
N5 C29 H29 120.0 . . ?
C31 C30 C27 113(3) . . ?
C31 C30 H30A 108.9 . . ?
C27 C30 H30A 108.9 . . ?
C31 C30 H30B 108.9 . . ?
C27 C30 H30B 108.9 . . ?
H30A C30 H30B 107.7 . . ?
C30 C31 C32 112(3) . . ?
C30 C31 H31A 109.3 . . ?
C32 C31 H31A 109.3 . . ?
C30 C31 H31B 109.3 . . ?
C32 C31 H31B 109.3 . . ?
H31A C31 H31B 107.9 . . ?
C33 C32 C36 120.0 . . ?
C33 C32 C31 118.1(19) . . ?
C36 C32 C31 121.8(19) . . ?
C34 C33 C32 120.0 . . ?
C34 C33 H33 120.0 . . ?
C32 C33 H33 120.0 . . ?
C33 C34 N6 120.0 . . ?
C33 C34 H34 120.0 . . ?
N6 C34 H34 120.0 . . ?
C35 N6 C34 120.0 . . ?
N6 C35 C36 120.0 . . ?
N6 C35 H35 120.0 . . ?
C36 C35 H35 120.0 . . ?
C35 C36 C32 120.0 . . ?
C35 C36 H36 120.0 . . ?
C32 C36 H36 120.0 . . ?
C37 N7 C41 120.0 . . ?
C37 N7 Cu6 121.7(9) . . ?
C41 N7 Cu6 118.2(9) . . ?
N7 C37 C38 120.0 . . ?
N7 C37 H37 120.0 . . ?
C38 C37 H37 120.0 . . ?
C39 C38 C37 120.0 . . ?
C39 C38 H38 120.0 . . ?
C37 C38 H38 120.0 . . ?
C38 C39 C40 120.0 . . ?
C38 C39 C42 120.4(19) . . ?
C40 C39 C42 119.6(19) . . ?
C39 C40 C41 120.0 . . ?
C39 C40 H40 120.0 . . ?
C41 C40 H40 120.0 . . ?
C40 C41 N7 120.0 . . ?
C40 C41 H41 120.0 . . ?
N7 C41 H41 120.0 . . ?
C43 C42 C39 116(3) . . ?
C43 C42 H42A 108.3 . . ?
C39 C42 H42A 108.3 . . ?
C43 C42 H42B 108.3 . . ?
C39 C42 H42B 108.3 . . ?
H42A C42 H42B 107.4 . . ?
C42 C43 C44 106(3) . . ?
C42 C43 H43A 110.5 . . ?
C44 C43 H43A 110.5 . . ?
C42 C43 H43B 110.5 . . ?
C44 C43 H43B 110.5 . . ?
H43A C43 H43B 108.6 . . ?
C45 C44 C48 120.0 . . ?
C45 C44 C43 119.9(18) . . ?
C48 C44 C43 120.1(17) . . ?
C44 C45 C46 120.0 . . ?
C44 C45 H45 120.0 . . ?
C46 C45 H45 120.0 . . ?
N8 C46 C45 120.0 . . ?
N8 C46 H46 120.0 . . ?
C45 C46 H46 120.0 . . ?
C46 N8 C47 120.0 . . ?
C46 N8 Cu1 116.5(9) . 1_566 ?
C47 N8 Cu1 123.2(9) . 1_566 ?
C48 C47 N8 120.0 . . ?
C48 C47 H47 120.0 . . ?
N8 C47 H47 120.0 . . ?
C47 C48 C44 120.0 . . ?
C47 C48 H48 120.0 . . ?
C44 C48 H48 120.0 . . ?
C53 C49 C50 108.0 . . ?
C53 C49 C54 126.0 . . ?
C50 C49 C54 126.0 . . ?
C53 C49 Mo1 72.8(3) . . ?
C50 C49 Mo1 72.3(3) . . ?
C51 C50 C49 108.0 . . ?
C51 C50 C55 126.0 . . ?
C49 C50 C55 126.0 . . ?
C51 C50 Mo1 72.1(3) . . ?
C49 C50 Mo1 73.9(3) . . ?
C50 C51 C52 108.0 . . ?
C50 C51 C56 126.0 . . ?
C52 C51 C56 126.0 . . ?
C50 C51 Mo1 73.8(3) . . ?
C52 C51 Mo1 73.2(3) . . ?
C53 C52 C51 108.0 . . ?
C53 C52 C57 126.0 . . ?
C51 C52 C57 126.0 . . ?
C53 C52 Mo1 74.0(3) . . ?
C51 C52 Mo1 72.6(3) . . ?
C52 C53 C49 108.0 . . ?
C52 C53 C58 126.0 . . ?
C49 C53 C58 126.0 . . ?
C52 C53 Mo1 72.0(3) . . ?
C49 C53 Mo1 73.4(3) . . ?
C49 C54 H54A 109.5 . . ?
C49 C54 H54B 109.5 . . ?
H54A C54 H54B 109.5 . . ?
C49 C54 H54C 109.5 . . ?
H54A C54 H54C 109.5 . . ?
H54B C54 H54C 109.5 . . ?
C50 C55 H55A 109.5 . . ?
C50 C55 H55B 109.5 . . ?
H55A C55 H55B 109.5 . . ?
C50 C55 H55C 109.5 . . ?
H55A C55 H55C 109.5 . . ?
H55B C55 H55C 109.5 . . ?
C51 C56 H56A 109.5 . . ?
C51 C56 H56B 109.5 . . ?
H56A C56 H56B 109.5 . . ?
C51 C56 H56C 109.5 . . ?
H56A C56 H56C 109.5 . . ?
H56B C56 H56C 109.5 . . ?
C52 C57 H57A 109.5 . . ?
C52 C57 H57B 109.5 . . ?
H57A C57 H57B 109.5 . . ?
C52 C57 H57C 109.5 . . ?
H57A C57 H57C 109.5 . . ?
H57B C57 H57C 109.5 . . ?
C53 C58 H58A 109.5 . . ?
C53 C58 H58B 109.5 . . ?
H58A C58 H58B 109.5 . . ?
C53 C58 H58C 109.5 . . ?
H58A C58 H58C 109.5 . . ?
H58B C58 H58C 109.5 . . ?
C63 C59 C60 108.0 . . ?
C63 C59 C64 126.0 . . ?
C60 C59 C64 126.0 . . ?
C63 C59 Mo2 72.6(3) . . ?
C60 C59 Mo2 72.9(3) . . ?
C59 C60 C61 108.0 . . ?
C59 C60 C65 126.0 . . ?
C61 C60 C65 126.0 . . ?
C59 C60 Mo2 73.3(3) . . ?
C61 C60 Mo2 72.4(3) . . ?
C62 C61 C60 108.0 . . ?
C62 C61 C66 126.0 . . ?
C60 C61 C66 126.0 . . ?
C62 C61 Mo2 72.8(3) . . ?
C60 C61 Mo2 73.6(3) . . ?
C61 C62 C63 108.0 . . ?
C61 C62 C67 126.0 . . ?
C63 C62 C67 126.0 . . ?
C61 C62 Mo2 73.1(3) . . ?
C63 C62 Mo2 73.4(3) . . ?
C59 C63 C62 108.0 . . ?
C59 C63 C68 126.0 . . ?
C62 C63 C68 126.0 . . ?
C59 C63 Mo2 73.5(3) . . ?
C62 C63 Mo2 72.5(3) . . ?
C59 C64 H64A 109.5 . . ?
C59 C64 H64B 109.5 . . ?
H64A C64 H64B 109.5 . . ?
C59 C64 H64C 109.5 . . ?
H64A C64 H64C 109.5 . . ?
H64B C64 H64C 109.5 . . ?
C60 C65 H65A 109.5 . . ?
C60 C65 H65B 109.5 . . ?
H65A C65 H65B 109.5 . . ?
C60 C65 H65C 109.5 . . ?
H65A C65 H65C 109.5 . . ?
H65B C65 H65C 109.5 . . ?
C61 C66 H66A 109.5 . . ?
C61 C66 H66B 109.5 . . ?
H66A C66 H66B 109.5 . . ?
C61 C66 H66C 109.5 . . ?
H66A C66 H66C 109.5 . . ?
H66B C66 H66C 109.5 . . ?
C62 C67 H67A 109.5 . . ?
C62 C67 H67B 109.5 . . ?
H67A C67 H67B 109.5 . . ?
C62 C67 H67C 109.5 . . ?
H67A C67 H67C 109.5 . . ?
H67B C67 H67C 109.5 . . ?
C63 C68 H68A 109.5 . . ?
C63 C68 H68B 109.5 . . ?
H68A C68 H68B 109.5 . . ?
C63 C68 H68C 109.5 . . ?
H68A C68 H68C 109.5 . . ?
H68B C68 H68C 109.5 . . ?

loop_
_geom_bond_atom_site_label_1
_geom_bond_atom_site_label_2
_geom_bond_distance
_geom_bond_site_symmetry_2
_geom_bond_publ_flag
Mo1 S2 2.271(6) . ?
Mo1 S3 2.295(6) . ?
Mo1 S1 2.297(6) . ?
Mo1 C51 2.416(9) . ?
Mo1 C52 2.425(9) . ?
Mo1 C50 2.438(9) . ?
Mo1 C53 2.452(10) . ?
Mo1 C49 2.459(9) . ?
Mo1 Cu3 2.629(3) . ?
Mo1 Cu2 2.676(3) . ?
Mo1 Cu1 2.700(3) . ?
Mo2 S4 2.267(6) . ?
Mo2 S5 2.280(6) . ?
Mo2 S6 2.294(6) . ?
Mo2 C62 2.418(10) . ?
Mo2 C61 2.422(9) . ?
Mo2 C63 2.430(10) . ?
Mo2 C60 2.437(9) . ?
Mo2 C59 2.442(10) . ?
Mo2 Cu5 2.672(3) . ?
Mo2 Cu4 2.696(3) . ?
Mo2 Cu6 2.705(3) . ?
Cu1 S1 2.244(6) . ?
Cu1 S2 2.253(6) . ?
Cu1 Br1 2.470(4) . ?
Cu2 N1 2.050(11) . ?
Cu2 N3 2.114(9) . ?
Cu2 S2 2.214(6) . ?
Cu2 S3 2.232(6) . ?
Cu3 S3 2.210(6) . ?
Cu3 S1 2.210(6) . ?
Cu3 Br2 2.281(3) . ?
Cu4 N6 2.02(7) 2_:67 ?
Cu4 S4 2.229(7) . ?
Cu4 S5 2.262(6) . ?
Cu4 Br3 2.485(4) . ?
Cu5 N5 2.014(13) . ?
Cu5 N4 2.105(9) . ?
Cu5 S5 2.228(6) . ?
Cu5 S6 2.233(6) . ?
Cu6 N7 2.040(12) . ?
Cu6 S4 2.235(6) . ?
Cu6 S6 2.247(6) . ?
Cu6 Br4 2.520(4) . ?
N1 C1 1.3900 . ?
N1 C5 1.3900 . ?
C1 C2 1.3900 . ?
C1 H1 0.9500 . ?
C2 C3 1.3900 . ?
C2 H2 0.9500 . ?
C3 C4 1.3900 . ?
C3 C6 1.64(3) . ?
C4 C5 1.3900 . ?
C4 H4 0.9500 . ?
C5 H5 0.9500 . ?
C6 C7 1.59(4) . ?
C6 H6A 0.9900 . ?
C6 H6B 0.9900 . ?
C7 C8 1.57(3) . ?
C7 H7A 0.9900 . ?
C7 H7B 0.9900 . ?
C8 C9 1.3900 . ?
C8 C12 1.3900 . ?
C9 C10 1.3900 . ?
C9 H9 0.9500 . ?
C10 N2 1.3900 . ?
C10 H10 0.9500 . ?
N2 C11 1.3900 . ?
C11 C12 1.3900 . ?
C11 H11 0.9500 . ?
C12 H12 0.9500 . ?
N3 C13 1.3900 . ?
N3 C17 1.3900 . ?
C13 C14 1.3900 . ?
C13 H13 0.9500 . ?
C14 C15 1.3900 . ?
C14 H14 0.9500 . ?
C15 C16 1.3900 . ?
C15 C18 1.54(2) . ?
C16 C17 1.3900 . ?
C16 H16 0.9500 . ?
C17 H17 0.9500 . ?
C18 C19 1.50(3) . ?
C18 H18A 0.9900 . ?
C18 H18B 0.9900 . ?
C19 C20 1.56(2) . ?
C19 H19A 0.9900 . ?
C19 H19B 0.9900 . ?
C20 C21 1.3900 . ?
C20 C24 1.3900 . ?
C21 C22 1.3900 . ?
C21 H21 0.9500 . ?
C22 N4 1.3900 . ?
C22 H22 0.9500 . ?
N4 C23 1.3900 . ?
C23 C24 1.3900 . ?
C23 H23 0.9500 . ?
C24 H24 0.9500 . ?
N5 C25 1.3900 . ?
N5 C29 1.3900 . ?
C25 C26 1.3900 . ?
C25 H25 0.9500 . ?
C26 C27 1.3900 . ?
C26 H26 0.9500 . ?
C27 C28 1.3900 . ?
C27 C30 1.60(3) . ?
C28 C29 1.3900 . ?
C28 H28 0.9500 . ?
C29 H29 0.9500 . ?
C30 C31 1.45(4) . ?
C30 H30A 0.9900 . ?
C30 H30B 0.9900 . ?
C31 C32 1.56(3) . ?
C31 H31A 0.9900 . ?
C31 H31B 0.9900 . ?
C32 C33 1.3900 . ?
C32 C36 1.3900 . ?
C33 C34 1.3900 . ?
C33 H33 0.9500 . ?
C34 N6 1.3900 . ?
C34 H34 0.9500 . ?
N6 C35 1.3900 . ?
N6 Cu4 2.024(14) 2_:67 ?
C35 C36 1.3900 . ?
C35 H35 0.9500 . ?
C36 H36 0.9500 . ?
N7 C37 1.3900 . ?
N7 C41 1.3900 . ?
C37 C38 1.3900 . ?
C37 H37 0.9500 . ?
C38 C39 1.3900 . ?
C38 H38 0.9500 . ?
C39 C40 1.3900 . ?
C39 C42 1.57(4) . ?
C40 C41 1.3900 . ?
C40 H40 0.9500 . ?
C41 H41 0.9500 . ?
C42 C43 1.49(4) . ?
C42 H42A 0.9900 . ?
C42 H42B 0.9900 . ?
C43 C44 1.56(3) . ?
C43 H43A 0.9900 . ?
C43 H43B 0.9900 . ?
C44 C45 1.3900 . ?
C44 C48 1.3900 . ?
C45 C46 1.3900 . ?
C45 H45 0.9500 . ?
C46 N8 1.3900 . ?
C46 H46 0.9500 . ?
N8 C47 1.3900 . ?
N8 Cu1 2.042(11) 1_566 ?
C47 C48 1.3900 . ?
C47 H47 0.9500 . ?
C48 H48 0.9500 . ?
C54 H54A 0.9800 . ?
C54 H54B 0.9800 . ?
C54 H54C 0.9800 . ?
C55 H55A 0.9800 . ?
C55 H55B 0.9800 . ?
C55 H55C 0.9800 . ?
C56 H56A 0.9800 . ?
C56 H56B 0.9800 . ?
C56 H56C 0.9800 . ?
C57 H57A 0.9800 . ?
C57 H57B 0.9800 . ?
C57 H57C 0.9800 . ?
C58 H58A 0.9800 . ?
C58 H58B 0.9800 . ?
C58 H58C 0.9800 . ?
C64 H64A 0.9800 . ?
C64 H64B 0.9800 . ?
C64 H64C 0.9800 . ?
C65 H65A 0.9800 . ?
C65 H65B 0.9800 . ?
C65 H65C 0.9800 . ?
C66 H66A 0.9800 . ?
C66 H66B 0.9800 . ?
C66 H66C 0.9800 . ?
C67 H67A 0.9800 . ?
C67 H67B 0.9800 . ?
C67 H67C 0.9800 . ?
C68 H68A 0.9800 . ?
C68 H68B 0.9800 . ?
C68 H68C 0.9800 . ?
